data_4305663
loop_
_publ_author_name
'Jos\'e Su\'arez-Varela'
'Antonio J. Mota'
'Hakima Aouryaghal'
'Joan Cano'
'A. Rodr\'iguez-Di\'eguez'
'Dominique Luneau'
'Enrique Colacio'

_publ_contact_author 'Colacio, E..'
_publ_contact_author_email ecolacio@ugr.es
_publ_section_title
;
Anion Influence on the Structure and Magnetic Properties of a Series of
Multidimensional Pyrimidine-2-carboxylato-Bridged Copper(II) Complexes
;
_journal_name_full 'Inorganic Chemistry'
_journal_page_first 8143
_journal_page_last 8158
_journal_paper_doi 10.1021/ic800625w
_journal_volume 47
_journal_year 2008
_chemical_formula_sum 'C5 H3 Cu N5 O2'
_chemical_formula_weight 228.67
_chemical_name_systematic
;
 ?
;
_space_group_IT_number 15
_symmetry_cell_setting monoclinic
_symmetry_space_group_name_Hall '-C 2yc'
_symmetry_space_group_name_H-M 'C 1 2/c 1'
_atom_sites_solution_hydrogens geom
_atom_sites_solution_primary direct
_atom_sites_solution_secondary difmap
_audit_creation_method SHELXL-97
_cell_angle_alpha 90.00
_cell_angle_beta 100.9250(10)
_cell_angle_gamma 90.00
_cell_formula_units_Z 8
_cell_length_a 9.7896(8)
_cell_length_b 11.6751(10)
_cell_length_c 13.2753(11)
_cell_measurement_reflns_used 2830
_cell_measurement_temperature 293(2)
_cell_measurement_theta_max 27.1
_cell_measurement_theta_min 2.75
_cell_volume 1489.8(2)
_computing_cell_refinement 'Bruker SMART'
_computing_data_collection 'Bruker SMART'
_computing_data_reduction 'Bruker SAINT'
_computing_molecular_graphics 'Bruker SHELXTL'
_computing_publication_material 'Bruker SHELXTL'
_computing_structure_refinement 'Bruker SHELXTL'
_computing_structure_solution 'Bruker SHELXTL'
_diffrn_ambient_temperature 293(2)
_diffrn_measured_fraction_theta_full 0.944
_diffrn_measured_fraction_theta_max 0.944
_diffrn_radiation_monochromator graphite
_diffrn_radiation_source 'fine-focus sealed tube'
_diffrn_radiation_type MoK\a
_diffrn_radiation_wavelength 0.71073
_diffrn_reflns_av_R_equivalents 0.0271
_diffrn_reflns_av_sigmaI/netI 0.0234
_diffrn_reflns_limit_h_max 12
_diffrn_reflns_limit_h_min -12
_diffrn_reflns_limit_k_max 15
_diffrn_reflns_limit_k_min -15
_diffrn_reflns_limit_l_max 17
_diffrn_reflns_limit_l_min -17
_diffrn_reflns_number 8545
_diffrn_reflns_theta_full 28.35
_diffrn_reflns_theta_max 28.35
_diffrn_reflns_theta_min 2.74
_exptl_absorpt_coefficient_mu 2.901
_exptl_absorpt_correction_T_max 1.000000
_exptl_absorpt_correction_T_min 0.838202
_exptl_absorpt_correction_type empirical
_exptl_absorpt_process_details Empirical
_exptl_crystal_colour blue
_exptl_crystal_density_diffrn 2.039
_exptl_crystal_density_meas ?
_exptl_crystal_density_method .
_exptl_crystal_description needles
_exptl_crystal_F_000 904
_exptl_crystal_size_max 0.38
_exptl_crystal_size_mid 0.06
_exptl_crystal_size_min 0.02
_refine_diff_density_max 0.715
_refine_diff_density_min -0.403
_refine_diff_density_rms 0.079
_refine_ls_extinction_coef 0.00000(19)
_refine_ls_extinction_expression Fc^*^=kFc[1+0.001xFc^2^\l^3^/sin(2\q)]^-1/4^
_refine_ls_extinction_method SHELXL
_refine_ls_goodness_of_fit_ref 1.063
_refine_ls_hydrogen_treatment mixed
_refine_ls_matrix_type full
_refine_ls_number_parameters 132
_refine_ls_number_reflns 1757
_refine_ls_number_restraints 18
_refine_ls_restrained_S_all 1.057
_refine_ls_R_factor_all 0.0416
_refine_ls_R_factor_gt 0.0341
_refine_ls_shift/su_max 2.586
_refine_ls_shift/su_mean 0.020
_refine_ls_structure_factor_coef Fsqd
_refine_ls_weighting_details 'calc w=1/[\s^2^(Fo^2^)+(0.0386P)^2^+2.5388P] where P=(Fo^2^+2Fc^2^)/3'
_refine_ls_weighting_scheme calc
_refine_ls_wR_factor_gt 0.0796
_refine_ls_wR_factor_ref 0.0832
_reflns_number_gt 1474
_reflns_number_total 1757
_reflns_threshold_expression >2sigma(I)
_cod_data_source_file ic800625w_si_001_6.cif
_cod_data_source_block Compound_5_[Cu(mu-2carboxypyrimidine)N3]
_cod_depositor_comments
;
The following automatic conversions were performed:
'_exptl_absorpt_correction_type' value 'Empirical' changed to 'empirical'
according to '/home/saulius/struct/CIF-dictionaries/cif_core.dic'
dictionary named 'cif_core.dic' version 2.4.1 from 2010-06-29.

Automatic conversion script
Id: cif_fix_enum 1527 2010-12-29 10:47:43Z saulius 
;
_cod_database_code 4305663

loop_
_symmetry_equiv_pos_as_xyz
'x, y, z'
'-x, y, -z+1/2'
'x+1/2, y+1/2, z'
'-x+1/2, y+1/2, -z+1/2'
'-x, -y, -z'
'x, -y, z-1/2'
'-x+1/2, -y+1/2, -z'
'x+1/2, -y+1/2, z-1/2'

loop_
_atom_site_label
_atom_site_type_symbol
_atom_site_fract_x
_atom_site_fract_y
_atom_site_fract_z
_atom_site_U_iso_or_equiv
_atom_site_adp_type
_atom_site_occupancy
_atom_site_symmetry_multiplicity
_atom_site_calc_flag
_atom_site_refinement_flags
_atom_site_disorder_assembly
_atom_site_disorder_group
H4 H 0.949(4) 0.234(3) 0.053(2) 0.052(9) Uiso 1 1 d . . .
H2 H 1.301(3) 0.077(3) 0.058(2) 0.039(9) Uiso 1 1 d . . .
H3 H 1.074(4) 0.104(3) -0.019(3) 0.069(12) Uiso 1 1 d . . .
Cu Cu 1.0000 0.39610(4) 0.2500 0.03235(16) Uani 1 2 d S . .
Cu1 Cu 1.5000 0.17398(4) 0.2500 0.03160(16) Uani 1 2 d S . .
N2 N 1.3046(2) 0.18246(19) 0.16671(16) 0.0314(5) Uani 1 1 d . . .
O2 O 1.2067(3) 0.3799(2) 0.34105(19) 0.0584(6) Uani 1 1 d . . .
N6 N 1.0886(2) 0.2723(2) 0.16665(18) 0.0374(5) Uani 1 1 d . . .
N3 N 1.0538(3) 0.5280(3) 0.1574(3) 0.0604(8) Uani 1 1 d . . .
O1 O 1.4104(2) 0.2950(2) 0.33699(17) 0.0583(6) Uani 1 1 d . . .
N4 N 1.1709(3) 0.5345(3) 0.1419(2) 0.0530(7) Uani 1 1 d . . .
C7 C 1.2855(3) 0.3156(3) 0.3035(2) 0.0407(7) Uani 1 1 d . . .
C1 C 1.2222(2) 0.2534(2) 0.20582(19) 0.0327(6) Uani 1 1 d . . .
C3 C 1.2489(3) 0.1240(3) 0.0824(2) 0.0379(6) Uani 1 1 d . . .
C4 C 1.1114(3) 0.1393(3) 0.0368(2) 0.0445(7) Uani 1 1 d . . .
N5 N 1.2817(4) 0.5420(3) 0.1279(3) 0.0799(12) Uani 1 1 d U . .
C5 C 1.0343(3) 0.2153(3) 0.0808(2) 0.0447(7) Uani 1 1 d . . .

loop_
_atom_site_aniso_label
_atom_site_aniso_U_11
_atom_site_aniso_U_22
_atom_site_aniso_U_33
_atom_site_aniso_U_23
_atom_site_aniso_U_13
_atom_site_aniso_U_12
Cu 0.0191(2) 0.0324(3) 0.0439(3) 0.000 0.00176(18) 0.000
Cu1 0.0160(2) 0.0408(3) 0.0361(3) 0.000 0.00018(17) 0.000
N2 0.0213(10) 0.0423(12) 0.0293(11) 0.0079(9) 0.0011(8) -0.0014(9)
O2 0.0514(14) 0.0698(16) 0.0578(15) -0.0228(13) 0.0203(12) -0.0180(12)
N6 0.0196(10) 0.0493(14) 0.0405(13) 0.0108(11) -0.0013(9) -0.0001(10)
N3 0.0298(14) 0.091(2) 0.0586(18) -0.0053(17) 0.0045(12) -0.0100(14)
O1 0.0377(12) 0.0859(18) 0.0432(12) 0.0022(12) -0.0135(10) -0.0099(12)
N4 0.0457(17) 0.072(2) 0.0431(15) -0.0190(14) 0.0143(12) -0.0068(14)
C7 0.0303(14) 0.0559(18) 0.0355(15) 0.0028(13) 0.0049(12) -0.0082(13)
C1 0.0194(11) 0.0446(15) 0.0328(13) 0.0089(12) 0.0017(9) -0.0010(11)
C3 0.0372(15) 0.0417(16) 0.0321(15) 0.0063(12) 0.0002(12) -0.0004(13)
C4 0.0395(16) 0.0506(18) 0.0365(16) 0.0043(14) -0.0101(13) -0.0061(14)
N5 0.060(2) 0.097(3) 0.096(3) -0.018(2) 0.048(2) -0.0045(19)
C5 0.0241(13) 0.0578(19) 0.0456(17) 0.0113(15) -0.0098(12) -0.0024(13)

loop_
_atom_type_symbol
_atom_type_description
_atom_type_scat_dispersion_real
_atom_type_scat_dispersion_imag
_atom_type_scat_source
C C 0.0033 0.0016 'International Tables Vol C Tables 4.2.6.8 and 6.1.1.4'
H H 0.0000 0.0000 'International Tables Vol C Tables 4.2.6.8 and 6.1.1.4'
N N 0.0061 0.0033 'International Tables Vol C Tables 4.2.6.8 and 6.1.1.4'
O O 0.0106 0.0060 'International Tables Vol C Tables 4.2.6.8 and 6.1.1.4'
Cu Cu 0.3201 1.2651 'International Tables Vol C Tables 4.2.6.8 and 6.1.1.4'

loop_
_geom_angle_atom_site_label_1
_geom_angle_atom_site_label_2
_geom_angle_atom_site_label_3
_geom_angle
_geom_angle_site_symmetry_1
_geom_angle_site_symmetry_3
_geom_angle_publ_flag
N3 Cu N3 85.59(18) 2_755 . ?
N3 Cu N6 170.37(10) 2_755 . ?
N3 Cu N6 91.25(11) . . ?
N3 Cu N6 91.25(11) 2_755 2_755 ?
N3 Cu N6 170.37(10) . 2_755 ?
N6 Cu N6 93.26(12) . 2_755 ?
N3 Cu O2 94.57(11) 2_755 2_755 ?
N3 Cu O2 92.80(10) . 2_755 ?
N6 Cu O2 94.67(9) . 2_755 ?
N6 Cu O2 78.37(9) 2_755 2_755 ?
N3 Cu O2 92.80(10) 2_755 . ?
N3 Cu O2 94.57(11) . . ?
N6 Cu O2 78.37(9) . . ?
N6 Cu O2 94.67(9) 2_755 . ?
O2 Cu O2 169.95(14) 2_755 . ?
N2 Cu1 N2 174.38(13) 2_855 . ?
N2 Cu1 O1 96.64(8) 2_855 . ?
N2 Cu1 O1 79.57(8) . . ?
N2 Cu1 O1 79.57(8) 2_855 2_855 ?
N2 Cu1 O1 96.64(8) . 2_855 ?
O1 Cu1 O1 96.30(14) . 2_855 ?
N2 Cu1 N3 92.37(10) 2_855 3_545 ?
N2 Cu1 N3 91.94(10) . 3_545 ?
O1 Cu1 N3 168.38(10) . 3_545 ?
O1 Cu1 N3 92.52(10) 2_855 3_545 ?
N2 Cu1 N3 91.94(10) 2_855 4_745 ?
N2 Cu1 N3 92.37(10) . 4_745 ?
O1 Cu1 N3 92.52(11) . 4_745 ?
O1 Cu1 N3 168.38(10) 2_855 4_745 ?
N3 Cu1 N3 79.82(17) 3_545 4_745 ?
C1 N2 C3 117.7(2) . . ?
C1 N2 Cu1 113.48(17) . . ?
C3 N2 Cu1 128.8(2) . . ?
C7 O2 Cu 114.5(2) . . ?
C1 N6 C5 116.9(3) . . ?
C1 N6 Cu 112.39(19) . . ?
C5 N6 Cu 130.67(19) . . ?
N4 N3 Cu 119.9(3) . . ?
N4 N3 Cu1 112.2(2) . 3_455 ?
Cu N3 Cu1 97.29(13) . 3_455 ?
C7 O1 Cu1 114.6(2) . . ?
N5 N4 N3 179.2(4) . . ?
O1 C7 O2 128.0(3) . . ?
O1 C7 C1 115.4(3) . . ?
O2 C7 C1 116.6(3) . . ?
N2 C1 N6 125.1(3) . . ?
N2 C1 C7 117.0(2) . . ?
N6 C1 C7 117.9(3) . . ?
N2 C3 C4 120.7(3) . . ?
C5 C4 C3 118.0(3) . . ?
N6 C5 C4 121.6(3) . . ?

loop_
_geom_bond_atom_site_label_1
_geom_bond_atom_site_label_2
_geom_bond_distance
_geom_bond_site_symmetry_2
_geom_bond_publ_flag
Cu N3 2.099(3) 2_755 ?
Cu N3 2.099(3) . ?
Cu N6 2.105(3) . ?
Cu N6 2.105(3) 2_755 ?
Cu O2 2.159(3) 2_755 ?
Cu O2 2.159(3) . ?
Cu1 N2 2.022(2) 2_855 ?
Cu1 N2 2.022(2) . ?
Cu1 O1 2.117(3) . ?
Cu1 O1 2.117(3) 2_855 ?
Cu1 N3 2.222(3) 3_545 ?
Cu1 N3 2.222(3) 4_745 ?
N2 C1 1.328(3) . ?
N2 C3 1.336(4) . ?
O2 C7 1.246(4) . ?
N6 C1 1.331(3) . ?
N6 C5 1.339(4) . ?
N3 N4 1.205(4) . ?
N3 Cu1 2.222(3) 3_455 ?
O1 C7 1.243(4) . ?
N4 N5 1.138(4) . ?
C7 C1 1.513(4) . ?
C3 C4 1.379(4) . ?
C4 C5 1.366(5) . ?
